data_7228804
loop_
_publ_author_name
'Turunen, Lotta'
'Pan, Fangfang'
'Beyeh, Ngong Kodiah'
'Cetina, Mario'
'Trant, John'
'Ras, Robin H.A.'
'Rissanen, Kari'

_publ_section_title
;
 Halogen-Bonded Solvates of Tetrahaloethynyl Cavitands
;
_journal_name_full CrystEngComm
_journal_paper_doi 10.1039/C7CE01118K
_journal_year 2017
_chemical_formula_moiety 'C68 H76 I4 O8, 4(C2 H6 O S)'
_chemical_formula_sum 'C76 H100 I4 O12 S4'
_chemical_formula_weight 1841.39
_space_group_crystal_system triclinic
_space_group_IT_number 2
_space_group_name_Hall '-P 1'
_space_group_name_H-M_alt 'P -1'
_symmetry_space_group_name_Hall '-P 1'
_symmetry_space_group_name_H-M 'P -1'
_atom_sites_solution_hydrogens geom
_audit_creation_date 2017-05-03
_audit_creation_method
;
Olex2 1.2
(compiled 2016.11.30 svn.r3356 for OlexSys, GUI svn.r5269)
;
_audit_update_record
;
2017-06-14 deposited with the CCDC.
2017-07-31 downloaded from the CCDC.
;
_cell_angle_alpha 111.180(5)
_cell_angle_beta 95.315(4)
_cell_angle_gamma 99.321(3)
_cell_formula_units_Z 2
_cell_length_a 12.8712(5)
_cell_length_b 16.8782(7)
_cell_length_c 20.3485(12)
_cell_measurement_reflns_used 4360
_cell_measurement_temperature 120.01(10)
_cell_measurement_theta_max 75.5590
_cell_measurement_theta_min 3.5100
_cell_volume 4012.3(4)
_computing_cell_refinement
;
CrysAlisPro, Agilent Technologies,
Version 1.171.37.31 (release 14-01-2014 CrysAlis171 .NET)
(compiled Jan 14 2014,18:38:05)
;
_computing_data_collection
;
CrysAlisPro, Agilent Technologies,
Version 1.171.37.31 (release 14-01-2014 CrysAlis171 .NET)
(compiled Jan 14 2014,18:38:05)
;
_computing_data_reduction
;
CrysAlisPro, Agilent Technologies,
Version 1.171.37.31 (release 14-01-2014 CrysAlis171 .NET)
(compiled Jan 14 2014,18:38:05)
;
_computing_molecular_graphics 'Olex2 (Dolomanov et al., 2009)'
_computing_publication_material 'Olex2 (Dolomanov et al., 2009)'
_computing_structure_refinement 'ShelXL (Sheldrick, 2015)'
_diffrn_ambient_environment N~2~
_diffrn_ambient_temperature 120.01(10)
_diffrn_detector 'CCD plate'
_diffrn_detector_area_resol_mean 5.1977
_diffrn_detector_type Atlas
_diffrn_measured_fraction_theta_full 0.9906
_diffrn_measured_fraction_theta_max 0.9509
_diffrn_measurement_details
;
#__ type_ start__ end____ width___ exp.time_
  1 omega  -96.00   -2.00   1.0000   20.0000
omega____ theta____ kappa____ phi______ frames
    -      -41.1176  125.0000  120.0000 94

#__ type_ start__ end____ width___ exp.time_
  2 omega -113.00  -13.00   1.0000   20.0000
omega____ theta____ kappa____ phi______ frames
    -      -41.1176  -57.0000  -30.0000 100

#__ type_ start__ end____ width___ exp.time_
  3 omega  -48.00   30.00   1.0000   20.0000
omega____ theta____ kappa____ phi______ frames
    -      -41.1176   37.0000  -90.0000 78

#__ type_ start__ end____ width___ exp.time_
  4 omega  -49.00   33.00   1.0000   20.0000
omega____ theta____ kappa____ phi______ frames
    -      -41.1176   37.0000  120.0000 82

#__ type_ start__ end____ width___ exp.time_
  5 omega   29.00   99.00   1.0000  100.0000
omega____ theta____ kappa____ phi______ frames
    -      112.0000  -94.0000   60.0000 70

#__ type_ start__ end____ width___ exp.time_
  6 omega   39.00   98.00   1.0000  100.0000
omega____ theta____ kappa____ phi______ frames
    -      112.0000  -45.0000  -60.0000 59

#__ type_ start__ end____ width___ exp.time_
  7 omega   36.00  145.00   1.0000  100.0000
omega____ theta____ kappa____ phi______ frames
    -      112.0000  -77.0000  150.0000 109

#__ type_ start__ end____ width___ exp.time_
  8 omega   36.00   91.00   1.0000  100.0000
omega____ theta____ kappa____ phi______ frames
    -      112.0000  -30.0000 -120.0000 55

#__ type_ start__ end____ width___ exp.time_
  9 omega   49.00   91.00   1.0000  100.0000
omega____ theta____ kappa____ phi______ frames
    -      112.0000  -30.0000    0.0000 42

#__ type_ start__ end____ width___ exp.time_
 10 omega   36.00   87.00   1.0000  100.0000
omega____ theta____ kappa____ phi______ frames
    -      112.0000  -30.0000  150.0000 51

#__ type_ start__ end____ width___ exp.time_
 11 omega   37.00  116.00   1.0000  100.0000
omega____ theta____ kappa____ phi______ frames
    -      112.0000 -111.0000  150.0000 79

#__ type_ start__ end____ width___ exp.time_
 12 omega  104.00  177.00   1.0000  100.0000
omega____ theta____ kappa____ phi______ frames
    -      112.0000   30.0000  -90.0000 73

#__ type_ start__ end____ width___ exp.time_
 13 omega   30.00  109.00   1.0000  100.0000
omega____ theta____ kappa____ phi______ frames
    -      112.0000  -94.0000  -30.0000 79

#__ type_ start__ end____ width___ exp.time_
 14 omega   61.00  178.00   1.0000  100.0000
omega____ theta____ kappa____ phi______ frames
    -      112.0000   15.0000 -150.0000 117
;
_diffrn_measurement_device 'four-circle diffractometer'
_diffrn_measurement_device_type 'SuperNova, Dual, Cu at zero, Atlas'
_diffrn_measurement_method '\w scans'
_diffrn_orient_matrix_UB_11 -0.1006959000
_diffrn_orient_matrix_UB_12 -0.0282701000
_diffrn_orient_matrix_UB_13 0.0282357000
_diffrn_orient_matrix_UB_21 -0.0678316000
_diffrn_orient_matrix_UB_22 -0.0230000000
_diffrn_orient_matrix_UB_23 -0.0733980000
_diffrn_orient_matrix_UB_31 0.0194637000
_diffrn_orient_matrix_UB_32 -0.0932628000
_diffrn_orient_matrix_UB_33 -0.0243023000
_diffrn_radiation_monochromator mirror
_diffrn_radiation_probe x-ray
_diffrn_radiation_type 'Cu K\a'
_diffrn_radiation_wavelength 1.54184
_diffrn_reflns_av_R_equivalents 0.0820
_diffrn_reflns_av_unetI/netI 0.1573
_diffrn_reflns_Laue_measured_fraction_full 0.991
_diffrn_reflns_Laue_measured_fraction_max 0.951
_diffrn_reflns_limit_h_max 16
_diffrn_reflns_limit_h_min -15
_diffrn_reflns_limit_k_max 14
_diffrn_reflns_limit_k_min -21
_diffrn_reflns_limit_l_max 25
_diffrn_reflns_limit_l_min -25
_diffrn_reflns_number 25862
_diffrn_reflns_point_group_measured_fraction_full 0.991
_diffrn_reflns_point_group_measured_fraction_max 0.951
_diffrn_reflns_theta_full 66.750
_diffrn_reflns_theta_max 76.770
_diffrn_reflns_theta_min 2.938
_diffrn_source 'sealed X-ray tube'
_diffrn_source_type 'SuperNova (Cu) X-ray Source'
_exptl_absorpt_coefficient_mu 13.619
_exptl_absorpt_correction_T_max 0.781
_exptl_absorpt_correction_T_min 0.284
_exptl_absorpt_correction_type analytical
_exptl_absorpt_process_details
;
CrysAlisPro, Agilent Technologies,
Version 1.171.37.31 (release 14-01-2014 CrysAlis171 .NET)
(compiled Jan 14 2014,18:38:05)
Analytical numeric absorption correction using a multifaceted crystal
            model based on expressions derived by R.C. Clark & J.S. Reid.
(Clark, R. C. & Reid, J. S. (1995). Acta Cryst. A51, 887-897)
Empirical absorption correction using spherical harmonics,
 implemented in SCALE3 ABSPACK scaling algorithm.
;
_exptl_crystal_density_diffrn 1.524
_exptl_crystal_F_000 1856
_exptl_crystal_size_max 0.2087
_exptl_crystal_size_mid 0.0234
_exptl_crystal_size_min 0.0209
_refine_diff_density_max 2.275
_refine_diff_density_min -2.621
_refine_diff_density_rms 0.168
_refine_ls_extinction_coef 0.00049(7)
_refine_ls_extinction_expression Fc^*^=kFc[1+0.001xFc^2^\l^3^/sin(2\q)]^-1/4^
_refine_ls_extinction_method 'SHELXL-2014/7 (Sheldrick 2014'
_refine_ls_goodness_of_fit_ref 1.026
_refine_ls_hydrogen_treatment constr
_refine_ls_matrix_type full
_refine_ls_number_parameters 904
_refine_ls_number_reflns 16087
_refine_ls_number_restraints 24
_refine_ls_restrained_S_all 1.027
_refine_ls_R_factor_all 0.1471
_refine_ls_R_factor_gt 0.0920
_refine_ls_shift/su_max 0.001
_refine_ls_shift/su_mean 0.000
_refine_ls_structure_factor_coef Fsqd
_refine_ls_weighting_details 'w=1/[\s^2^(Fo^2^)+(0.1202P)^2^+0.9006P] where P=(Fo^2^+2Fc^2^)/3'
_refine_ls_weighting_scheme calc
_refine_ls_wR_factor_gt 0.2372
_refine_ls_wR_factor_ref 0.2885
_reflns_Friedel_coverage 0.000
_reflns_number_gt 8816
_reflns_number_total 16087
_reflns_threshold_expression 'I > 2\s(I)'
_cod_data_source_file c7ce01118k2.cif
_cod_data_source_block 3_dmso
_cod_original_cell_volume 4012.3(3)
_cod_database_code 7228804
_chemical_oxdiff_formula 'C80 H80 O8 I4 Br2'
_shelx_space_group_comment
;
The symmetry employed for this shelxl refinement is uniquely defined
by the following loop, which should always be used as a source of
symmetry information in preference to the above space-group names.
They are only intended as comments.
;
_reflns_odcompleteness_completeness 99.06
_reflns_odcompleteness_iscentric 1
_reflns_odcompleteness_theta 66.97
_olex2_refinement_description
;
1. Fixed Uiso
 At 1.2 times of:
  All C(H) groups, All C(H,H) groups
 At 1.5 times of:
  All C(H,H,H) groups, All C(H,H,H,H,H,H) groups
2. Uiso/Uaniso restraints and constraints
Uanis(C63) \\sim Ueq, Uanis(C65) \\sim Ueq, Uanis(C76) \\sim Ueq: with sigma of
0.02 and sigma for terminal atoms of 0.04
Uanis(I4B) \\sim Ueq: with sigma of 0.001 and sigma for terminal atoms of 0.002
3. Others
 Sof(I4B)=1-FVAR(1)
 Sof(I4A)=FVAR(1)
 Sof(S3B)=Sof(H73D)=Sof(H73E)=Sof(H73F)=Sof(H74D)=Sof(H74E)=Sof(H74F)=1-FVAR(2)
 Sof(S3A)=Sof(H73A)=Sof(H73B)=Sof(H73C)=Sof(H74A)=Sof(H74B)=Sof(H74C)=FVAR(2)
 Sof(S4B)=Sof(H76D)=Sof(H76E)=Sof(H76F)=1-FVAR(3)
 Sof(S4A)=Sof(H76A)=Sof(H76B)=Sof(H76C)=FVAR(3)
 Fixed Sof: H75A(0.5) H75B(0.5) H75C(0.5) H75D(0.5) H75E(0.5) H75F(0.5)
4.a Ternary CH refined with riding coordinates:
 C9(H9), C26(H26), C43(H43), C60(H60)
4.b Secondary CH2 refined with riding coordinates:
 C10(H10A,H10B), C11(H11A,H11B), C12(H12A,H12B), C13(H13A,H13B), C14(H14A,
 H14B), C16(H16A,H16B), C17(H17A,H17B), C27(H27A,H27B), C28(H28A,H28B),
 C29(H29A,H29B), C30(H30A,H30B), C31(H31A,H31B), C33(H33A,H33B), C34(H34A,H34B),
  C44(H44A,H44B), C45(H45A,H45B), C46(H46A,H46B), C47(H47A,H47B), C48(H48A,
 H48B), C50(H50A,H50B), C51(H51A,H51B), C61(H61A,H61B), C62(H62A,H62B),
 C63(H63A,H63B), C64(H64A,H64B), C65(H65A,H65B), C67(H67A,H67B), C68(H68A,H68B)
4.c Me refined with riding coordinates:
 C73(H73A,H73B,H73C), C73(H73D,H73E,H73F), C74(H74A,H74B,H74C), C74(H74D,H74E,
 H74F), C75(H75A,H75B,H75C), C75(H75D,H75E,H75F), C76(H76A,H76B,H76C), C76(H76D,
 H76E,H76F)
4.d Aromatic/amide H refined with riding coordinates:
 C6(H6), C23(H23), C40(H40), C57(H57)
4.e Idealised Me refined as rotating group:
 C15(H15A,H15B,H15C), C32(H32A,H32B,H32C), C49(H49A,H49B,H49C), C66(H66A,H66B,
 H66C), C71(H71A,H71B,H71C), C72(H72A,H72B,H72C), C69(H69A,H69B,H69C), C70(H70A,
 H70B,H70C)
;
_shelx_shelxl_version_number 2014/7
_olex2_submission_special_instructions 'No special instructions were received'

loop_
_space_group_symop_operation_xyz
'x, y, z'
'-x, -y, -z'

loop_
_atom_site_label
_atom_site_type_symbol
_atom_site_fract_x
_atom_site_fract_y
_atom_site_fract_z
_atom_site_U_iso_or_equiv
_atom_site_adp_type
_atom_site_occupancy
_atom_site_site_symmetry_order
_atom_site_calc_flag
_atom_site_refinement_flags_posn
_atom_site_refinement_flags_adp
_atom_site_refinement_flags_occupancy
_atom_site_disorder_assembly
_atom_site_disorder_group
I1 I 0.58992(7) 0.58632(6) 1.09936(5) 0.0493(2) Uani 1 1 d . . . . .
I2 I 0.70883(8) 0.86539(5) 0.75606(5) 0.0551(3) Uani 1 1 d . . . . .
I3 I 0.28918(8) 0.23629(10) 0.46488(8) 0.0853(4) Uani 1 1 d . . . . .
I4A I 0.43349(8) -0.06520(6) 0.84650(7) 0.0550(4) Uani 0.917(4) 1 d . . P A 1
I4B I 0.4027(8) -0.0911(6) 0.7945(6) 0.043(3) Uani 0.083(4) 1 d . U P A 2
O1 O 0.8918(6) 0.6192(5) 0.9509(4) 0.0374(17) Uani 1 1 d . . . . .
O2 O 0.9380(6) 0.7042(4) 0.8560(4) 0.0365(17) Uani 1 1 d . . . . .
O3 O 0.8048(6) 0.5619(5) 0.6039(4) 0.0334(15) Uani 1 1 d . . . . .
O4 O 0.6821(6) 0.3867(5) 0.5369(4) 0.0340(16) Uani 1 1 d . . . . .
O5 O 0.6015(6) 0.1089(5) 0.5557(5) 0.0371(17) Uani 1 1 d . . . . .
O6 O 0.6459(6) 0.0122(5) 0.6434(5) 0.0385(17) Uani 1 1 d . . . . .
O7 O 0.7539(6) 0.1582(5) 0.8975(4) 0.0370(17) Uani 1 1 d . . . . .
O8 O 0.7912(6) 0.3419(5) 0.9692(4) 0.0348(16) Uani 1 1 d . . . . .
C1 C 0.9228(8) 0.3617(6) 0.8970(6) 0.0285(19) Uani 1 1 d . . . . .
C2 C 0.8498(8) 0.3939(6) 0.9395(6) 0.030(2) Uani 1 1 d . . . . .
C3 C 0.8373(8) 0.4808(7) 0.9569(6) 0.033(2) Uani 1 1 d . . . . .
C4 C 0.8988(8) 0.5322(6) 0.9299(6) 0.032(2) Uani 1 1 d . . . . .
C5 C 0.9733(8) 0.5019(6) 0.8859(5) 0.029(2) Uani 1 1 d . . . . .
C6 C 0.9829(8) 0.4175(6) 0.8704(6) 0.031(2) Uani 1 1 d . . . . .
H6 H 1.0323 0.3955 0.8402 0.037 Uiso 1 1 calc R . . . .
C7 C 0.7592(8) 0.5122(7) 1.0003(6) 0.034(2) Uani 1 1 d . . . . .
C8 C 0.6927(10) 0.5388(8) 1.0347(8) 0.049(3) Uani 1 1 d . . . . .
C9 C 1.0378(7) 0.5637(6) 0.8591(5) 0.0265(18) Uani 1 1 d . . . . .
H9 H 1.0460 0.6233 0.8965 0.032 Uiso 1 1 calc R . . . .
C10 C 1.1496(8) 0.5493(7) 0.8499(6) 0.033(2) Uani 1 1 d . . . . .
H10A H 1.1451 0.4938 0.8092 0.040 Uiso 1 1 calc R . . . .
H10B H 1.1838 0.5441 0.8934 0.040 Uiso 1 1 calc R . . . .
C11 C 1.2193(8) 0.6224(7) 0.8367(8) 0.043(3) Uani 1 1 d . . . . .
H11A H 1.2002 0.6147 0.7862 0.051 Uiso 1 1 calc R . . . .
H11B H 1.2038 0.6786 0.8670 0.051 Uiso 1 1 calc R . . . .
C12 C 1.3380(10) 0.6259(8) 0.8525(9) 0.055(4) Uani 1 1 d . . . . .
H12A H 1.3567 0.6307 0.9023 0.066 Uiso 1 1 calc R . . . .
H12B H 1.3545 0.5712 0.8203 0.066 Uiso 1 1 calc R . . . .
C13 C 1.4051(12) 0.7020(9) 0.8426(10) 0.063(4) Uani 1 1 d . . . . .
H13A H 1.3794 0.7551 0.8688 0.075 Uiso 1 1 calc R . . . .
H13B H 1.3929 0.6921 0.7912 0.075 Uiso 1 1 calc R . . . .
C14 C 1.5244(11) 0.7187(10) 0.8673(11) 0.073(5) Uani 1 1 d . . . . .
H14A H 1.5605 0.7655 0.8536 0.088 Uiso 1 1 calc R . . . .
H14B H 1.5504 0.6655 0.8419 0.088 Uiso 1 1 calc R . . . .
C15 C 1.5567(14) 0.7450(13) 0.9488(13) 0.091(7) Uani 1 1 d . . . . .
H15A H 1.6346 0.7623 0.9615 0.136 Uiso 1 1 calc GR . . . .
H15B H 1.5310 0.6956 0.9617 0.136 Uiso 1 1 calc GR . . . .
H15C H 1.5249 0.7939 0.9746 0.136 Uiso 1 1 calc GR . . . .
C16 C 0.8072(9) 0.6338(7) 0.9089(7) 0.038(2) Uani 1 1 d . . . . .
H16A H 0.7464 0.6429 0.9352 0.045 Uiso 1 1 calc R . . . .
H16B H 0.7822 0.5826 0.8636 0.045 Uiso 1 1 calc R . . . .
C17 C 0.8482(10) 0.7131(7) 0.8935(7) 0.041(3) Uani 1 1 d . . . . .
H17A H 0.7899 0.7237 0.8645 0.049 Uiso 1 1 calc R . . . .
H17B H 0.8696 0.7643 0.9392 0.049 Uiso 1 1 calc R . . . .
C18 C 0.9752(8) 0.5633(6) 0.7918(5) 0.0277(19) Uani 1 1 d . . . . .
C19 C 0.9237(8) 0.6317(6) 0.7936(6) 0.0284(19) Uani 1 1 d . . . . .
C20 C 0.8637(8) 0.6301(6) 0.7308(6) 0.030(2) Uani 1 1 d . . . . .
C21 C 0.8569(7) 0.5598(6) 0.6657(5) 0.0262(18) Uani 1 1 d . . . . .
C22 C 0.9056(7) 0.4907(6) 0.6625(6) 0.028(2) Uani 1 1 d . . . . .
C23 C 0.9640(8) 0.4937(6) 0.7260(6) 0.030(2) Uani 1 1 d . . . . .
H23 H 0.9969 0.4467 0.7241 0.036 Uiso 1 1 calc R . . . .
C24 C 0.8169(9) 0.7020(7) 0.7340(6) 0.037(2) Uani 1 1 d . . . . .
C25 C 0.7788(10) 0.7632(7) 0.7401(7) 0.042(3) Uani 1 1 d . . . . .
C26 C 0.9017(7) 0.4168(6) 0.5904(5) 0.0241(18) Uani 1 1 d . . . . .
H26 H 0.8719 0.4356 0.5526 0.029 Uiso 1 1 calc R . . . .
C27 C 1.0126(7) 0.4013(6) 0.5761(6) 0.031(2) Uani 1 1 d . . . . .
H27A H 1.0581 0.4571 0.5811 0.038 Uiso 1 1 calc R . . . .
H27B H 1.0443 0.3833 0.6133 0.038 Uiso 1 1 calc R . . . .
C28 C 1.0163(8) 0.3342(6) 0.5040(6) 0.031(2) Uani 1 1 d . . . . .
H28A H 0.9879 0.2759 0.5037 0.037 Uiso 1 1 calc R . . . .
H28B H 1.0918 0.3369 0.4972 0.037 Uiso 1 1 calc R . . . .
C29 C 0.9543(8) 0.3438(6) 0.4411(6) 0.033(2) Uani 1 1 d . . . . .
H29A H 0.9810 0.4024 0.4416 0.039 Uiso 1 1 calc R . . . .
H29B H 0.8781 0.3388 0.4465 0.039 Uiso 1 1 calc R . . . .
C30 C 0.9634(9) 0.2755(7) 0.3691(6) 0.037(2) Uani 1 1 d . . . . .
H30A H 1.0382 0.2856 0.3610 0.044 Uiso 1 1 calc R . . . .
H30B H 0.9461 0.2172 0.3712 0.044 Uiso 1 1 calc R . . . .
C31 C 0.8908(10) 0.2765(8) 0.3066(6) 0.041(2) Uani 1 1 d . . . . .
H31A H 0.9127 0.3326 0.3013 0.049 Uiso 1 1 calc R . . . .
H31B H 0.8167 0.2720 0.3166 0.049 Uiso 1 1 calc R . . . .
C32 C 0.8938(11) 0.2027(8) 0.2372(7) 0.051(3) Uani 1 1 d . . . . .
H32A H 0.8460 0.2060 0.1983 0.076 Uiso 1 1 calc GR . . . .
H32B H 0.8705 0.1470 0.2419 0.076 Uiso 1 1 calc GR . . . .
H32C H 0.9668 0.2075 0.2267 0.076 Uiso 1 1 calc GR . . . .
C33 C 0.6894(8) 0.5408(7) 0.5949(6) 0.034(2) Uani 1 1 d . . . . .
H33A H 0.6594 0.5447 0.5498 0.041 Uiso 1 1 calc R . . . .
H33B H 0.6655 0.5845 0.6347 0.041 Uiso 1 1 calc R . . . .
C34 C 0.6458(9) 0.4520(7) 0.5931(7) 0.039(2) Uani 1 1 d . . . . .
H34A H 0.6698 0.4493 0.6398 0.047 Uiso 1 1 calc R . . . .
H34B H 0.5669 0.4405 0.5848 0.047 Uiso 1 1 calc R . . . .
C35 C 0.8226(7) 0.3346(6) 0.5850(5) 0.0255(18) Uani 1 1 d . . . . .
C36 C 0.7150(8) 0.3239(7) 0.5584(7) 0.036(2) Uani 1 1 d . . . . .
C37 C 0.6408(7) 0.2498(6) 0.5499(6) 0.031(2) Uani 1 1 d . . . . .
C38 C 0.6745(8) 0.1850(6) 0.5685(7) 0.034(2) Uani 1 1 d . . . . .
C39 C 0.7826(7) 0.1936(6) 0.5954(5) 0.0258(18) Uani 1 1 d . . . . .
C40 C 0.8531(8) 0.2687(6) 0.6030(5) 0.0274(19) Uani 1 1 d . . . . .
H40 H 0.9260 0.2755 0.6214 0.033 Uiso 1 1 calc R . . . .
C41 C 0.5282(8) 0.2408(7) 0.5231(6) 0.037(2) Uani 1 1 d . . . . .
C42 C 0.4424(11) 0.2364(9) 0.5037(8) 0.054(3) Uani 1 1 d . . . . .
C43 C 0.8155(7) 0.1215(6) 0.6136(6) 0.028(2) Uani 1 1 d . . . . .
H43 H 0.7671 0.0661 0.5801 0.034 Uiso 1 1 calc R . . . .
C44 C 0.9285(8) 0.1124(6) 0.6028(6) 0.031(2) Uani 1 1 d . . . . .
H44A H 0.9782 0.1656 0.6371 0.037 Uiso 1 1 calc R . . . .
H44B H 0.9368 0.1094 0.5541 0.037 Uiso 1 1 calc R . . . .
C45 C 0.9621(8) 0.0333(6) 0.6118(6) 0.036(2) Uani 1 1 d . . . . .
H45A H 0.9524 0.0349 0.6600 0.043 Uiso 1 1 calc R . . . .
H45B H 0.9148 -0.0203 0.5762 0.043 Uiso 1 1 calc R . . . .
C46 C 1.0762(9) 0.0300(7) 0.6028(7) 0.040(3) Uani 1 1 d . . . . .
H46A H 1.1228 0.0837 0.6387 0.048 Uiso 1 1 calc R . . . .
H46B H 1.0855 0.0298 0.5550 0.048 Uiso 1 1 calc R . . . .
C47 C 1.1137(9) -0.0478(7) 0.6101(7) 0.040(3) Uani 1 1 d . . . . .
H47A H 1.1051 -0.0479 0.6579 0.049 Uiso 1 1 calc R . . . .
H47B H 1.0678 -0.1018 0.5740 0.049 Uiso 1 1 calc R . . . .
C48 C 1.2288(9) -0.0481(7) 0.6006(8) 0.047(3) Uani 1 1 d . . . . .
H48A H 1.2742 0.0075 0.6347 0.056 Uiso 1 1 calc R . . . .
H48B H 1.2364 -0.0516 0.5517 0.056 Uiso 1 1 calc R . . . .
C49 C 1.2692(10) -0.1225(8) 0.6121(8) 0.047(3) Uani 1 1 d . . . . .
H49A H 1.2272 -0.1779 0.5769 0.071 Uiso 1 1 calc GR . . . .
H49B H 1.2619 -0.1197 0.6604 0.071 Uiso 1 1 calc GR . . . .
H49C H 1.3444 -0.1180 0.6064 0.071 Uiso 1 1 calc GR . . . .
C50 C 0.5432(9) 0.1086(7) 0.6120(7) 0.041(3) Uani 1 1 d . . . . .
H50A H 0.4696 0.1151 0.5998 0.049 Uiso 1 1 calc R . . . .
H50B H 0.5778 0.1582 0.6567 0.049 Uiso 1 1 calc R . . . .
C51 C 0.5399(8) 0.0240(7) 0.6230(7) 0.040(2) Uani 1 1 d . . . . .
H51A H 0.4967 0.0234 0.6607 0.048 Uiso 1 1 calc R . . . .
H51B H 0.5045 -0.0252 0.5782 0.048 Uiso 1 1 calc R . . . .
C52 C 0.7975(8) 0.1315(6) 0.6891(6) 0.030(2) Uani 1 1 d . . . . .
C53 C 0.7108(8) 0.0783(6) 0.7006(6) 0.031(2) Uani 1 1 d . . . . .
C54 C 0.6933(8) 0.0899(6) 0.7702(6) 0.033(2) Uani 1 1 d . . . . .
C55 C 0.7656(9) 0.1512(6) 0.8289(6) 0.032(2) Uani 1 1 d . . . . .
C56 C 0.8540(8) 0.2045(6) 0.8184(6) 0.030(2) Uani 1 1 d . . . . .
C57 C 0.8662(8) 0.1929(6) 0.7487(6) 0.031(2) Uani 1 1 d . . . . .
H57 H 0.9249 0.2291 0.7414 0.038 Uiso 1 1 calc R . . . .
C58 C 0.6099(8) 0.0349(7) 0.7842(7) 0.039(3) Uani 1 1 d . . . . .
C59A C 0.5400(11) -0.0083(8) 0.8029(8) 0.053(3) Uani 1 1 d . . . . .
C60 C 0.9371(9) 0.2689(6) 0.8820(6) 0.035(2) Uani 1 1 d . . . . .
H60 H 0.9211 0.2559 0.9246 0.042 Uiso 1 1 calc R . . . .
C61 C 1.0509(8) 0.2557(7) 0.8727(7) 0.037(2) Uani 1 1 d . . . . .
H61A H 1.1029 0.3032 0.9112 0.045 Uiso 1 1 calc R . . . .
H61B H 1.0658 0.2572 0.8263 0.045 Uiso 1 1 calc R . . . .
C62 C 1.0626(10) 0.1675(8) 0.8756(9) 0.054(3) Uani 1 1 d . . . . .
H62A H 1.0242 0.1200 0.8307 0.065 Uiso 1 1 calc R . . . .
H62B H 1.0300 0.1600 0.9157 0.065 Uiso 1 1 calc R . . . .
C63 C 1.1833(17) 0.1620(15) 0.8858(14) 0.094(6) Uani 1 1 d . U . . .
H63A H 1.2220 0.2126 0.9286 0.113 Uiso 1 1 calc R . . . .
H63B H 1.1884 0.1089 0.8949 0.113 Uiso 1 1 calc R . . . .
C64 C 1.2344(19) 0.1604(15) 0.8267(14) 0.099(7) Uani 1 1 d . . . . .
H64A H 1.2297 0.2129 0.8164 0.119 Uiso 1 1 calc R . . . .
H64B H 1.1991 0.1085 0.7837 0.119 Uiso 1 1 calc R . . . .
C65 C 1.3534(18) 0.1576(16) 0.8455(15) 0.109(8) Uani 1 1 d . U . . .
H65A H 1.3892 0.2108 0.8870 0.131 Uiso 1 1 calc R . . . .
H65B H 1.3577 0.1068 0.8583 0.131 Uiso 1 1 calc R . . . .
C66 C 1.408(2) 0.1512(18) 0.7831(15) 0.129(12) Uani 1 1 d . . . . .
H66A H 1.3583 0.1151 0.7389 0.193 Uiso 1 1 calc GR . . . .
H66B H 1.4699 0.1249 0.7860 0.193 Uiso 1 1 calc GR . . . .
H66C H 1.4317 0.2095 0.7833 0.193 Uiso 1 1 calc GR . . . .
C67 C 0.6751(9) 0.2023(7) 0.9286(7) 0.042(3) Uani 1 1 d . . . . .
H67A H 0.6778 0.2057 0.9783 0.050 Uiso 1 1 calc R . . . .
H67B H 0.6037 0.1686 0.9016 0.050 Uiso 1 1 calc R . . . .
C68 C 0.6902(8) 0.2933(6) 0.9287(6) 0.034(2) Uani 1 1 d . . . . .
H68A H 0.6863 0.2907 0.8791 0.040 Uiso 1 1 calc R . . . .
H68B H 0.6330 0.3216 0.9500 0.040 Uiso 1 1 calc R . . . .
S3A S 0.4210(3) 0.6278(3) 1.2605(2) 0.0467(13) Uani 0.755(11) 1 d . . P B 1
S3B S 0.3766(12) 0.5829(9) 1.1947(10) 0.064(5) Uani 0.245(11) 1 d . . P B 2
O11 O 0.4729(9) 0.6635(8) 1.2109(8) 0.079(4) Uani 1 1 d . . . . .
C73 C 0.4187(13) 0.5165(11) 1.2215(10) 0.068(4) Uani 1 1 d . . . . .
H73A H 0.3857 0.4872 1.2505 0.103 Uiso 0.755(11) 1 calc R . P B 1
H73B H 0.3771 0.4924 1.1732 0.103 Uiso 0.755(11) 1 calc R . P B 1
H73C H 0.4918 0.5076 1.2190 0.103 Uiso 0.755(11) 1 calc R . P B 1
H73D H 0.3605 0.4665 1.2120 0.103 Uiso 0.245(11) 1 calc R . P B 2
H73E H 0.4769 0.4969 1.1964 0.103 Uiso 0.245(11) 1 calc R . P B 2
H73F H 0.4450 0.5444 1.2730 0.103 Uiso 0.245(11) 1 calc R . P B 2
C74 C 0.2847(11) 0.6256(9) 1.2424(7) 0.050(3) Uani 1 1 d . . . . .
H74A H 0.2466 0.6028 1.2734 0.075 Uiso 0.755(11) 1 calc R . P B 1
H74B H 0.2744 0.6847 1.2513 0.075 Uiso 0.755(11) 1 calc R . P B 1
H74C H 0.2568 0.5882 1.1923 0.075 Uiso 0.755(11) 1 calc R . P B 1
H74D H 0.2594 0.6671 1.2246 0.075 Uiso 0.245(11) 1 calc R . P B 2
H74E H 0.2244 0.5790 1.2373 0.075 Uiso 0.245(11) 1 calc R . P B 2
H74F H 0.3169 0.6556 1.2928 0.075 Uiso 0.245(11) 1 calc R . P B 2
O12 O 0.1078(9) 0.3080(8) 0.7077(7) 0.073(3) Uani 1 1 d . . . . .
S4A S 0.1913(5) 0.3037(4) 0.6591(4) 0.060(2) Uani 0.579(13) 1 d . . P C 1
S4B S 0.2155(9) 0.3324(7) 0.7255(7) 0.073(4) Uani 0.421(13) 1 d . . P C 2
C75 C 0.2747(14) 0.4060(12) 0.6890(12) 0.082(6) Uani 1 1 d . . . . .
H75A H 0.3295 0.4050 0.6585 0.124 Uiso 0.5 1 calc R . P C 1
H75B H 0.2327 0.4488 0.6871 0.124 Uiso 0.5 1 calc R . P C 1
H75C H 0.3091 0.4219 0.7384 0.124 Uiso 0.5 1 calc R . P C 1
H75D H 0.3523 0.4206 0.7042 0.124 Uiso 0.5 1 calc R . P C 2
H75E H 0.2583 0.3791 0.6368 0.124 Uiso 0.5 1 calc R . P C 2
H75F H 0.2464 0.4591 0.7059 0.124 Uiso 0.5 1 calc R . P C 2
C76 C 0.2865(19) 0.2490(14) 0.6737(15) 0.109(8) Uani 1 1 d . U . . .
H76A H 0.3379 0.2484 0.6409 0.163 Uiso 0.579(13) 1 calc R . P C 1
H76B H 0.3238 0.2782 0.7231 0.163 Uiso 0.579(13) 1 calc R . P C 1
H76C H 0.2524 0.1892 0.6653 0.163 Uiso 0.579(13) 1 calc R . P C 1
H76D H 0.3637 0.2706 0.6891 0.163 Uiso 0.421(13) 1 calc R . P C 2
H76E H 0.2647 0.1954 0.6820 0.163 Uiso 0.421(13) 1 calc R . P C 2
H76F H 0.2686 0.2370 0.6227 0.163 Uiso 0.421(13) 1 calc R . P C 2
S2 S 0.4204(3) 0.5757(3) 0.6060(2) 0.0577(9) Uani 1 1 d . . . . .
O10 O 0.4606(9) 0.5526(8) 0.6669(6) 0.068(3) Uani 1 1 d . . . . .
C71 C 0.2784(11) 0.5470(10) 0.5938(9) 0.061(4) Uani 1 1 d . . . . .
H71A H 0.2549 0.5657 0.6404 0.091 Uiso 1 1 calc GR . . . .
H71B H 0.2548 0.4838 0.5692 0.091 Uiso 1 1 calc GR . . . .
H71C H 0.2475 0.5757 0.5650 0.091 Uiso 1 1 calc GR . . . .
C72 C 0.4315(16) 0.6904(10) 0.6407(9) 0.075(5) Uani 1 1 d . . . . .
H72A H 0.5070 0.7194 0.6510 0.112 Uiso 1 1 calc GR . . . .
H72B H 0.4007 0.7080 0.6847 0.112 Uiso 1 1 calc GR . . . .
H72C H 0.3931 0.7068 0.6054 0.112 Uiso 1 1 calc GR . . . .
S1 S 0.2158(4) -0.0591(2) 0.9487(2) 0.0649(10) Uani 1 1 d . . . . .
O9 O 0.2947(9) -0.1175(7) 0.9286(7) 0.070(3) Uani 1 1 d . . . . .
C69 C 0.1069(13) -0.1188(12) 0.9712(9) 0.072(5) Uani 1 1 d . . . . .
H69A H 0.1328 -0.1334 1.0113 0.107 Uiso 1 1 calc GR . . . .
H69B H 0.0749 -0.1724 0.9299 0.107 Uiso 1 1 calc GR . . . .
H69C H 0.0532 -0.0834 0.9848 0.107 Uiso 1 1 calc GR . . . .
C70 C 0.268(2) 0.0206(12) 1.0345(11) 0.106(8) Uani 1 1 d . . . . .
H70A H 0.2969 -0.0067 1.0651 0.159 Uiso 1 1 calc GR . . . .
H70B H 0.2108 0.0484 1.0551 0.159 Uiso 1 1 calc GR . . . .
H70C H 0.3246 0.0644 1.0310 0.159 Uiso 1 1 calc GR . . . .

loop_
_atom_site_aniso_label
_atom_site_aniso_U_11
_atom_site_aniso_U_22
_atom_site_aniso_U_33
_atom_site_aniso_U_23
_atom_site_aniso_U_13
_atom_site_aniso_U_12
I1 0.0433(4) 0.0608(5) 0.0508(5) 0.0204(4) 0.0231(4) 0.0244(3)
I2 0.0618(5) 0.0428(4) 0.0670(6) 0.0201(4) 0.0182(4) 0.0261(4)
I3 0.0345(5) 0.1281(10) 0.0839(8) 0.0283(7) 0.0018(5) 0.0251(5)
I4A 0.0475(5) 0.0487(5) 0.0791(10) 0.0323(5) 0.0313(5) 0.0081(4)
I4B 0.039(3) 0.043(3) 0.045(4) 0.018(2) 0.0151(19) -0.0020(17)
O1 0.040(4) 0.031(3) 0.037(4) 0.004(3) 0.010(3) 0.015(3)
O2 0.034(4) 0.030(3) 0.044(4) 0.010(3) 0.014(3) 0.010(3)
O3 0.031(4) 0.037(4) 0.032(4) 0.010(3) 0.002(3) 0.014(3)
O4 0.026(3) 0.035(3) 0.043(4) 0.015(3) 0.004(3) 0.012(3)
O5 0.025(3) 0.034(3) 0.051(5) 0.016(3) 0.014(3) -0.002(3)
O6 0.029(4) 0.035(4) 0.047(5) 0.013(3) 0.013(3) 0.000(3)
O7 0.037(4) 0.042(4) 0.047(5) 0.027(3) 0.023(4) 0.018(3)
O8 0.034(4) 0.038(4) 0.032(4) 0.014(3) 0.006(3) 0.006(3)
C1 0.025(5) 0.035(5) 0.033(5) 0.017(4) 0.013(4) 0.013(4)
C2 0.028(5) 0.033(5) 0.036(5) 0.017(4) 0.017(4) 0.007(4)
C3 0.025(5) 0.038(5) 0.032(5) 0.007(4) 0.005(4) 0.014(4)
C4 0.031(5) 0.030(5) 0.033(5) 0.010(4) 0.005(4) 0.006(4)
C5 0.023(4) 0.035(5) 0.029(5) 0.011(4) 0.007(4) 0.008(4)
C6 0.025(5) 0.030(5) 0.040(6) 0.014(4) 0.010(4) 0.010(4)
C7 0.023(5) 0.040(5) 0.044(6) 0.013(4) 0.019(5) 0.017(4)
C8 0.043(7) 0.049(6) 0.053(8) 0.026(6) -0.009(6) -0.004(5)
C9 0.019(4) 0.042(5) 0.028(5) 0.020(4) 0.009(4) 0.012(4)
C10 0.021(5) 0.039(5) 0.034(5) 0.008(4) 0.005(4) 0.007(4)
C11 0.022(5) 0.043(6) 0.066(8) 0.025(5) 0.014(5) 0.006(4)
C12 0.033(6) 0.041(6) 0.104(12) 0.036(7) 0.034(7) 0.011(5)
C13 0.052(8) 0.056(8) 0.088(12) 0.041(8) 0.021(8) -0.003(6)
C14 0.039(7) 0.062(8) 0.108(15) 0.015(9) 0.031(9) 0.015(6)
C15 0.044(9) 0.099(13) 0.115(18) 0.023(12) 0.026(10) 0.009(9)
C16 0.031(5) 0.042(5) 0.046(6) 0.018(5) 0.016(5) 0.014(4)
C17 0.049(7) 0.036(5) 0.043(6) 0.015(5) 0.026(5) 0.021(5)
C18 0.023(4) 0.034(5) 0.028(5) 0.011(4) 0.006(4) 0.010(4)
C19 0.025(5) 0.026(4) 0.037(5) 0.013(4) 0.012(4) 0.008(3)
C20 0.028(5) 0.033(5) 0.030(5) 0.013(4) 0.005(4) 0.010(4)
C21 0.016(4) 0.035(5) 0.026(5) 0.010(4) 0.000(3) 0.007(3)
C22 0.023(4) 0.023(4) 0.041(6) 0.013(4) 0.012(4) 0.006(3)
C23 0.024(5) 0.033(5) 0.037(6) 0.015(4) 0.008(4) 0.013(4)
C24 0.036(6) 0.031(5) 0.044(6) 0.013(4) 0.016(5) 0.007(4)
C25 0.047(7) 0.037(5) 0.047(7) 0.014(5) 0.016(5) 0.024(5)
C26 0.016(4) 0.029(4) 0.032(5) 0.014(4) 0.009(4) 0.008(3)
C27 0.012(4) 0.038(5) 0.049(6) 0.019(4) 0.008(4) 0.009(3)
C28 0.027(5) 0.036(5) 0.039(6) 0.018(4) 0.014(4) 0.016(4)
C29 0.031(5) 0.036(5) 0.037(6) 0.016(4) 0.011(4) 0.015(4)
C30 0.030(5) 0.039(5) 0.044(6) 0.021(5) 0.003(5) 0.007(4)
C31 0.039(6) 0.051(6) 0.037(6) 0.019(5) 0.005(5) 0.013(5)
C32 0.056(8) 0.048(6) 0.042(7) 0.014(5) 0.005(6) 0.004(5)
C33 0.028(5) 0.036(5) 0.043(6) 0.017(4) 0.001(4) 0.016(4)
C34 0.031(5) 0.041(5) 0.046(7) 0.011(5) 0.011(5) 0.019(4)
C35 0.013(4) 0.027(4) 0.037(5) 0.012(4) 0.006(4) 0.004(3)
C36 0.018(5) 0.038(5) 0.059(7) 0.022(5) 0.010(5) 0.014(4)
C37 0.015(4) 0.031(5) 0.045(6) 0.014(4) 0.006(4) 0.005(3)
C38 0.016(4) 0.034(5) 0.053(7) 0.015(4) 0.010(4) 0.009(4)
C39 0.023(4) 0.031(4) 0.024(5) 0.009(4) 0.012(4) 0.010(3)
C40 0.029(5) 0.028(4) 0.025(5) 0.008(3) 0.009(4) 0.005(3)
C41 0.020(5) 0.046(6) 0.041(6) 0.014(5) 0.001(4) 0.005(4)
C42 0.044(8) 0.056(7) 0.058(9) 0.020(6) 0.014(6) 0.003(5)
C43 0.019(4) 0.027(4) 0.047(6) 0.018(4) 0.015(4) 0.009(3)
C44 0.031(5) 0.031(4) 0.041(6) 0.019(4) 0.018(4) 0.016(4)
C45 0.033(5) 0.031(5) 0.048(7) 0.015(4) 0.018(5) 0.016(4)
C46 0.034(6) 0.036(5) 0.054(7) 0.015(5) 0.018(5) 0.016(4)
C47 0.028(5) 0.040(5) 0.057(7) 0.019(5) 0.022(5) 0.008(4)
C48 0.026(5) 0.042(6) 0.071(9) 0.012(6) 0.016(6) 0.019(4)
C49 0.035(6) 0.045(6) 0.069(9) 0.023(6) 0.014(6) 0.017(5)
C50 0.036(6) 0.034(5) 0.051(7) 0.013(5) 0.020(5) 0.004(4)
C51 0.023(5) 0.047(6) 0.048(7) 0.021(5) 0.005(5) -0.001(4)
C52 0.028(5) 0.027(4) 0.035(5) 0.009(4) 0.013(4) 0.010(4)
C53 0.031(5) 0.026(4) 0.039(6) 0.011(4) 0.012(4) 0.009(4)
C54 0.031(5) 0.033(5) 0.043(6) 0.018(4) 0.020(5) 0.014(4)
C55 0.036(5) 0.034(5) 0.037(6) 0.020(4) 0.018(4) 0.014(4)
C56 0.028(5) 0.030(4) 0.042(6) 0.019(4) 0.013(4) 0.016(4)
C57 0.028(5) 0.035(5) 0.039(6) 0.018(4) 0.014(4) 0.014(4)
C58 0.026(5) 0.037(5) 0.064(8) 0.026(5) 0.019(5) 0.010(4)
C59A 0.047(7) 0.037(6) 0.071(9) 0.011(6) 0.018(7) 0.019(5)
C60 0.035(6) 0.028(5) 0.044(6) 0.013(4) 0.011(5) 0.011(4)
C61 0.026(5) 0.040(5) 0.053(7) 0.020(5) 0.008(5) 0.018(4)
C62 0.042(7) 0.051(7) 0.088(11) 0.043(7) 0.016(7) 0.019(5)
C63 0.092(12) 0.103(12) 0.125(15) 0.067(11) 0.027(11) 0.059(10)
C64 0.098(16) 0.098(15) 0.113(19) 0.039(13) 0.026(14) 0.050(13)
C65 0.088(12) 0.105(13) 0.147(17) 0.043(11) 0.027(12) 0.062(11)
C66 0.101(19) 0.14(2) 0.13(2) 0.010(18) -0.006(17) 0.064(17)
C67 0.028(5) 0.038(5) 0.062(8) 0.018(5) 0.027(5) 0.007(4)
C68 0.031(5) 0.032(5) 0.042(6) 0.015(4) 0.014(5) 0.012(4)
S3A 0.0288(19) 0.055(2) 0.052(3) 0.0127(19) 0.0113(17) 0.0144(15)
S3B 0.041(7) 0.051(7) 0.089(13) 0.012(7) 0.012(7) 0.014(5)
O11 0.054(6) 0.072(7) 0.116(11) 0.038(7) 0.041(7) 0.007(5)
C73 0.062(10) 0.074(10) 0.084(12) 0.033(9) 0.028(9) 0.039(8)
C74 0.051(8) 0.062(8) 0.042(7) 0.020(6) 0.011(6) 0.027(6)
O12 0.053(6) 0.080(7) 0.083(8) 0.034(6) 0.021(6) -0.001(5)
S4A 0.042(3) 0.068(4) 0.059(4) 0.016(3) 0.004(3) 0.010(3)
S4B 0.066(6) 0.078(6) 0.081(8) 0.044(6) -0.002(5) 0.005(5)
C75 0.049(9) 0.084(11) 0.108(16) 0.030(11) 0.022(10) 0.008(8)
C76 0.101(14) 0.085(11) 0.144(17) 0.044(11) 0.022(13) 0.028(10)
S2 0.0367(16) 0.075(2) 0.069(2) 0.0297(18) 0.0168(16) 0.0206(15)
O10 0.054(6) 0.102(8) 0.069(7) 0.049(6) 0.010(5) 0.032(6)
C71 0.047(8) 0.078(9) 0.079(11) 0.044(8) 0.027(8) 0.034(7)
C72 0.090(13) 0.070(10) 0.053(9) 0.020(8) 0.010(9) -0.005(9)
S1 0.071(2) 0.0576(19) 0.064(2) 0.0232(17) 0.0136(19) 0.0057(16)
O9 0.067(7) 0.073(7) 0.080(8) 0.039(6) 0.019(6) 0.012(5)
C69 0.053(9) 0.097(12) 0.064(10) 0.043(9) 0.008(8) -0.011(8)
C70 0.15(2) 0.062(10) 0.070(13) 0.002(9) -0.035(14) -0.001(11)

loop_
_atom_type_symbol
_atom_type_description
_atom_type_scat_dispersion_real
_atom_type_scat_dispersion_imag
_atom_type_scat_source
C C 0.0181 0.0091 'International Tables Vol C Tables 4.2.6.8 and 6.1.1.4'
H H 0.0000 0.0000 'International Tables Vol C Tables 4.2.6.8 and 6.1.1.4'
I I -0.3257 6.8362 'International Tables Vol C Tables 4.2.6.8 and 6.1.1.4'
O O 0.0492 0.0322 'International Tables Vol C Tables 4.2.6.8 and 6.1.1.4'
S S 0.3331 0.5567 'International Tables Vol C Tables 4.2.6.8 and 6.1.1.4'

loop_
_exptl_crystal_face_index_h
_exptl_crystal_face_index_k
_exptl_crystal_face_index_l
_exptl_crystal_face_perp_dist
_exptl_oxdiff_crystal_face_indexfrac_h
_exptl_oxdiff_crystal_face_indexfrac_k
_exptl_oxdiff_crystal_face_indexfrac_l
_exptl_oxdiff_crystal_face_x
_exptl_oxdiff_crystal_face_y
_exptl_oxdiff_crystal_face_z
8 -3 0 0.1145 8.0008 -3.0021 0.0023 -0.7207 -0.4738 0.4357
-8 2 0 0.0925 -8.0002 2.0027 -0.0022 0.7489 0.4968 -0.3424
0 -10 0 0.0161 0.0060 -9.9948 0.0014 0.2820 0.2294 0.9322
0 10 0 0.0048 -0.0060 9.9948 -0.0014 -0.2820 -0.2294 -0.9322
-1 -2 13 0.0165 -1.0048 -2.0179 13.0094 0.5256 -0.8403 -0.1475
1 4 -13 0.0034 1.0036 4.0168 -13.0097 -0.5820 0.7944 -0.0389

loop_
_geom_angle_atom_site_label_1
_geom_angle_atom_site_label_2
_geom_angle_atom_site_label_3
_geom_angle
C4 O1 C16 114.0(8)
C19 O2 C17 116.3(8)
C21 O3 C33 114.7(8)
C36 O4 C34 113.0(9)
C38 O5 C50 116.0(8)
C53 O6 C51 117.4(8)
C55 O7 C67 117.2(9)
C2 O8 C68 115.4(9)
C2 C1 C6 117.8(9)
C2 C1 C60 119.4(9)
C6 C1 C60 122.8(9)
O8 C2 C3 119.2(9)
C1 C2 O8 119.7(9)
C1 C2 C3 121.0(9)
C2 C3 C7 119.8(10)
C4 C3 C2 118.5(9)
C4 C3 C7 121.6(10)
O1 C4 C5 118.9(9)
C3 C4 O1 118.5(9)
C3 C4 C5 122.4(9)
C4 C5 C9 118.5(9)
C6 C5 C4 117.2(10)
C6 C5 C9 124.4(9)
C5 C6 C1 123.1(9)
C8 C7 C3 178.0(13)
C7 C8 I1 175.4(11)
C5 C9 C10 114.3(8)
C5 C9 C18 110.1(8)
C10 C9 C18 112.5(8)
C9 C10 C11 112.9(9)
C12 C11 C10 113.4(10)
C13 C12 C11 112.1(11)
C12 C13 C14 116.0(14)
C13 C14 C15 114.2(14)
O1 C16 C17 108.7(9)
O2 C17 C16 112.5(8)
C19 C18 C9 121.3(9)
C23 C18 C9 121.1(9)
C23 C18 C19 117.6(9)
O2 C19 C18 119.7(9)
O2 C19 C20 119.1(8)
C18 C19 C20 121.0(9)
C19 C20 C24 119.5(9)
C21 C20 C19 119.4(9)
C21 C20 C24 121.1(10)
O3 C21 C20 118.9(8)
O3 C21 C22 120.2(9)
C22 C21 C20 120.8(9)
C21 C22 C23 118.5(9)
C21 C22 C26 120.0(9)
C23 C22 C26 121.4(8)
C18 C23 C22 122.7(9)
C25 C24 C20 176.8(13)
C24 C25 I2 175.9(12)
C22 C26 C35 109.8(8)
C27 C26 C22 112.3(8)
C27 C26 C35 113.7(7)
C28 C27 C26 115.6(8)
C27 C28 C29 115.0(8)
C28 C29 C30 112.8(8)
C31 C30 C29 113.5(9)
C30 C31 C32 112.2(10)
O3 C33 C34 113.4(8)
O4 C34 C33 110.4(10)
C36 C35 C26 118.7(9)
C40 C35 C26 123.6(8)
C40 C35 C36 117.7(9)
O4 C36 C35 119.5(9)
C37 C36 O4 119.2(9)
C37 C36 C35 121.2(9)
C36 C37 C38 119.3(9)
C36 C37 C41 120.2(9)
C38 C37 C41 120.5(9)
O5 C38 C37 119.0(9)
O5 C38 C39 119.9(9)
C37 C38 C39 121.0(9)
C38 C39 C43 119.1(9)
C40 C39 C38 117.4(9)
C40 C39 C43 123.5(9)
C39 C40 C35 123.3(9)
C42 C41 C37 178.0(14)
C41 C42 I3 175.2(13)
C39 C43 C44 113.3(8)
C39 C43 C52 110.7(8)
C44 C43 C52 111.8(9)
C43 C44 C45 115.6(8)
C46 C45 C44 112.8(9)
C45 C46 C47 115.2(9)
C48 C47 C46 113.2(10)
C47 C48 C49 113.7(11)
O5 C50 C51 109.8(9)
O6 C51 C50 112.2(9)
C53 C52 C43 121.1(9)
C57 C52 C43 121.3(9)
C57 C52 C53 117.6(10)
O6 C53 C52 119.6(10)
O6 C53 C54 119.7(9)
C54 C53 C52 120.6(10)
C53 C54 C58 122.4(11)
C55 C54 C53 120.1(10)
C55 C54 C58 117.2(10)
O7 C55 C54 120.5(9)
O7 C55 C56 119.4(10)
C54 C55 C56 120.1(10)
C55 C56 C60 120.8(10)
C57 C56 C55 117.9(10)
C57 C56 C60 121.2(10)
C52 C57 C56 123.7(10)
C59A C58 C54 174.3(15)
C58 C59A I4A 172.0(13)
C58 C59A I4B 158.4(14)
C1 C60 C56 110.0(9)
C1 C60 C61 114.4(9)
C56 C60 C61 112.1(9)
C60 C61 C62 109.7(10)
C61 C62 C63 111.0(12)
C64 C63 C62 114.2(19)
C63 C64 C65 108(2)
C66 C65 C64 110(2)
O7 C67 C68 112.4(9)
O8 C68 C67 108.8(9)
O11 S3A C73 103.4(8)
O11 S3A C74 105.9(7)
C73 S3A C74 99.6(7)
O11 S3B C74 104.8(10)
C73 S3B O11 108.3(13)
C73 S3B C74 110.8(14)
O12 S4A C75 107.8(9)
O12 S4A C76 113.2(12)
C76 S4A C75 96.9(11)
O12 S4B C75 114.3(11)
O12 S4B C76 113.5(12)
C75 S4B C76 90.8(12)
O10 S2 C71 105.9(7)
O10 S2 C72 106.9(8)
C72 S2 C71 96.7(8)
O9 S1 C69 106.3(8)
O9 S1 C70 107.4(10)
C70 S1 C69 98.6(11)

loop_
_geom_bond_atom_site_label_1
_geom_bond_atom_site_label_2
_geom_bond_distance
I1 C8 2.007(15)
I2 C25 2.010(10)
I3 C42 2.054(15)
I4A C59A 2.001(15)
I4B C59A 2.019(16)
O1 C4 1.394(12)
O1 C16 1.429(14)
O2 C17 1.442(13)
O2 C19 1.380(12)
O3 C21 1.383(12)
O3 C33 1.450(12)
O4 C34 1.448(12)
O4 C36 1.392(13)
O5 C38 1.387(12)
O5 C50 1.427(14)
O6 C51 1.455(13)
O6 C53 1.370(13)
O7 C55 1.382(13)
O7 C67 1.416(12)
O8 C2 1.400(12)
O8 C68 1.418(13)
C1 C2 1.378(13)
C1 C6 1.410(14)
C1 C60 1.531(13)
C2 C3 1.420(14)
C3 C4 1.373(16)
C3 C7 1.438(13)
C4 C5 1.403(14)
C5 C6 1.373(14)
C5 C9 1.512(13)
C7 C8 1.197(18)
C9 C10 1.515(12)
C9 C18 1.521(13)
C10 C11 1.524(15)
C11 C12 1.518(16)
C12 C13 1.514(16)
C13 C14 1.52(2)
C14 C15 1.55(3)
C16 C17 1.508(15)
C18 C19 1.412(13)
C18 C23 1.402(14)
C19 C20 1.419(15)
C20 C21 1.408(13)
C20 C24 1.425(14)
C21 C22 1.396(13)
C22 C23 1.412(15)
C22 C26 1.534(13)
C24 C25 1.185(16)
C26 C27 1.529(11)
C26 C35 1.543(12)
C27 C28 1.506(14)
C28 C29 1.517(15)
C29 C30 1.531(15)
C30 C31 1.514(15)
C31 C32 1.516(16)
C33 C34 1.499(15)
C35 C36 1.398(13)
C35 C40 1.392(14)
C36 C37 1.390(14)
C37 C38 1.397(15)
C37 C41 1.465(13)
C38 C39 1.411(13)
C39 C40 1.383(13)
C39 C43 1.503(13)
C41 C42 1.119(18)
C43 C44 1.516(12)
C43 C52 1.527(15)
C44 C45 1.534(13)
C45 C46 1.505(14)
C46 C47 1.522(15)
C47 C48 1.512(14)
C48 C49 1.517(16)
C50 C51 1.518(16)
C52 C53 1.408(14)
C52 C57 1.387(15)
C53 C54 1.402(15)
C54 C55 1.398(16)
C54 C58 1.422(14)
C55 C56 1.415(14)
C56 C57 1.388(15)
C56 C60 1.533(15)
C58 C59A 1.239(19)
C60 C61 1.534(14)
C61 C62 1.541(15)
C62 C63 1.57(2)
C63 C64 1.42(3)
C64 C65 1.56(3)
C65 C66 1.48(4)
C67 C68 1.515(14)
S3A O11 1.503(14)
S3A C73 1.749(15)
S3A C74 1.751(14)
S3B O11 1.596(18)
S3B C73 1.56(2)
S3B C74 1.687(19)
O12 S4A 1.519(13)
O12 S4B 1.355(15)
S4A C75 1.739(18)
S4A C76 1.71(2)
S4B C75 1.77(2)
S4B C76 1.86(2)
S2 O10 1.501(11)
S2 C71 1.783(14)
S2 C72 1.780(17)
S1 O9 1.511(12)
S1 C69 1.785(15)
S1 C70 1.760(18)

loop_
_geom_torsion_atom_site_label_1
_geom_torsion_atom_site_label_2
_geom_torsion_atom_site_label_3
_geom_torsion_atom_site_label_4
_geom_torsion
O1 C4 C5 C6 175.7(9)
O1 C4 C5 C9 -4.0(15)
O1 C16 C17 O2 58.8(13)
O2 C19 C20 C21 174.3(9)
O2 C19 C20 C24 -1.8(14)
O3 C21 C22 C23 175.8(9)
O3 C21 C22 C26 0.1(13)
O3 C33 C34 O4 -56.8(12)
O4 C36 C37 C38 177.3(10)
O4 C36 C37 C41 -3.9(17)
O5 C38 C39 C40 176.1(9)
O5 C38 C39 C43 -3.4(15)
O5 C50 C51 O6 61.2(13)
O6 C53 C54 C55 173.3(9)
O6 C53 C54 C58 0.2(15)
O7 C55 C56 C57 176.9(8)
O7 C55 C56 C60 0.6(14)
O7 C67 C68 O8 -60.6(13)
O8 C2 C3 C4 177.2(10)
O8 C2 C3 C7 -4.7(16)
C1 C2 C3 C4 0.8(17)
C1 C2 C3 C7 178.9(10)
C1 C60 C61 C62 166.8(11)
C2 O8 C68 C67 137.1(9)
C2 C1 C6 C5 1.3(17)
C2 C1 C60 C56 85.1(12)
C2 C1 C60 C61 -147.8(11)
C2 C3 C4 O1 -175.7(10)
C2 C3 C4 C5 -0.1(16)
C3 C4 C5 C6 0.1(16)
C3 C4 C5 C9 -179.6(10)
C4 O1 C16 C17 -137.5(9)
C4 C5 C6 C1 -0.7(16)
C4 C5 C9 C10 147.3(10)
C4 C5 C9 C18 -84.9(11)
C5 C9 C10 C11 -169.1(10)
C5 C9 C18 C19 103.0(10)
C5 C9 C18 C23 -75.0(11)
C6 C1 C2 O8 -177.7(9)
C6 C1 C2 C3 -1.3(16)
C6 C1 C60 C56 -96.2(12)
C6 C1 C60 C61 31.0(15)
C6 C5 C9 C10 -32.4(14)
C6 C5 C9 C18 95.4(11)
C7 C3 C4 O1 6.2(16)
C7 C3 C4 C5 -178.2(10)
C9 C5 C6 C1 179.0(10)
C9 C10 C11 C12 160.3(11)
C9 C18 C19 O2 6.0(14)
C9 C18 C19 C20 -178.7(9)
C9 C18 C23 C22 179.3(9)
C10 C9 C18 C19 -128.2(10)
C10 C9 C18 C23 53.7(13)
C10 C11 C12 C13 -177.0(12)
C11 C12 C13 C14 171.5(14)
C12 C13 C14 C15 -64(2)
C16 O1 C4 C3 -85.9(12)
C16 O1 C4 C5 98.3(11)
C17 O2 C19 C18 -107.8(11)
C17 O2 C19 C20 76.9(12)
C18 C9 C10 C11 64.4(12)
C18 C19 C20 C21 -1.0(15)
C18 C19 C20 C24 -177.1(10)
C19 O2 C17 C16 53.9(14)
C19 C18 C23 C22 1.2(15)
C19 C20 C21 O3 -175.3(9)
C19 C20 C21 C22 2.0(15)
C20 C21 C22 C23 -1.4(14)
C20 C21 C22 C26 -177.1(9)
C21 O3 C33 C34 -59.2(12)
C21 C22 C23 C18 -0.2(15)
C21 C22 C26 C27 126.1(9)
C21 C22 C26 C35 -106.3(10)
C22 C26 C27 C28 -175.7(8)
C22 C26 C35 C36 87.7(11)
C22 C26 C35 C40 -94.5(11)
C23 C18 C19 O2 -175.9(9)
C23 C18 C19 C20 -0.6(14)
C23 C22 C26 C27 -49.6(12)
C23 C22 C26 C35 78.1(11)
C24 C20 C21 O3 0.8(15)
C24 C20 C21 C22 178.1(9)
C26 C22 C23 C18 175.4(9)
C26 C27 C28 C29 48.3(12)
C26 C35 C36 O4 0.6(15)
C26 C35 C36 C37 177.7(10)
C26 C35 C40 C39 -177.4(9)
C27 C26 C35 C36 -145.4(10)
C27 C26 C35 C40 32.4(14)
C27 C28 C29 C30 178.3(9)
C28 C29 C30 C31 172.4(9)
C29 C30 C31 C32 -174.4(10)
C33 O3 C21 C20 -77.9(11)
C33 O3 C21 C22 104.8(10)
C34 O4 C36 C35 -93.1(12)
C34 O4 C36 C37 89.7(12)
C35 C26 C27 C28 58.7(12)
C35 C36 C37 C38 0.2(18)
C35 C36 C37 C41 178.9(11)
C36 O4 C34 C33 136.4(9)
C36 C35 C40 C39 0.4(15)
C36 C37 C38 O5 -176.0(10)
C36 C37 C38 C39 -0.3(17)
C37 C38 C39 C40 0.5(15)
C37 C38 C39 C43 -179.0(10)
C38 O5 C50 C51 -135.4(10)
C38 C39 C40 C35 -0.6(14)
C38 C39 C43 C44 148.7(10)
C38 C39 C43 C52 -84.8(11)
C39 C43 C44 C45 -172.9(9)
C39 C43 C52 C53 104.1(10)
C39 C43 C52 C57 -76.2(11)
C40 C35 C36 O4 -177.3(9)
C40 C35 C36 C37 -0.2(17)
C40 C39 C43 C44 -30.8(13)
C40 C39 C43 C52 95.7(10)
C41 C37 C38 O5 5.3(16)
C41 C37 C38 C39 -179.1(10)
C43 C39 C40 C35 178.9(9)
C43 C44 C45 C46 -178.1(10)
C43 C52 C53 O6 4.9(14)
C43 C52 C53 C54 -178.0(9)
C43 C52 C57 C56 -179.7(9)
C44 C43 C52 C53 -128.6(9)
C44 C43 C52 C57 51.1(12)
C44 C45 C46 C47 -179.2(10)
C45 C46 C47 C48 -180.0(11)
C46 C47 C48 C49 176.6(11)
C50 O5 C38 C37 -89.6(13)
C50 O5 C38 C39 94.7(12)
C51 O6 C53 C52 -106.7(11)
C51 O6 C53 C54 76.3(13)
C52 C43 C44 C45 61.2(12)
C52 C53 C54 C55 -3.7(15)
C52 C53 C54 C58 -176.8(9)
C53 O6 C51 C50 52.8(14)
C53 C52 C57 C56 0.0(15)
C53 C54 C55 O7 -174.6(9)
C53 C54 C55 C56 2.8(15)
C54 C55 C56 C57 -0.6(14)
C54 C55 C56 C60 -176.9(9)
C55 O7 C67 C68 -55.5(14)
C55 C56 C57 C52 -0.9(14)
C55 C56 C60 C1 -105.9(11)
C55 C56 C60 C61 125.8(10)
C56 C60 C61 C62 -67.2(13)
C57 C52 C53 O6 -174.8(9)
C57 C52 C53 C54 2.3(14)
C57 C56 C60 C1 78.0(11)
C57 C56 C60 C61 -50.4(13)
C58 C54 C55 O7 -1.2(14)
C58 C54 C55 C56 176.3(9)
C60 C1 C2 O8 1.1(16)
C60 C1 C2 C3 177.5(10)
C60 C1 C6 C5 -177.4(10)
C60 C56 C57 C52 175.4(9)
C60 C61 C62 C63 -165.7(14)
C61 C62 C63 C64 -67(2)
C62 C63 C64 C65 178.4(17)
C63 C64 C65 C66 177(2)
C67 O7 C55 C54 -77.8(12)
C67 O7 C55 C56 104.7(11)
C68 O8 C2 C1 -93.3(12)
C68 O8 C2 C3 90.2(12)
